data_7019990
loop_
_publ_author_name
'Tan, Bin'
'Xie, Zai-Lai'
'Feng, Mei-Ling'
'Hu, Bing'
'Wu, Zhao-Feng'
'Huang, Xiao-Ying'

_publ_section_title
;
 Ionothermal syntheses, crystal structures and properties of
 three-dimensional rare earth metal-organic frameworks with
 1,4-naphthalenedicarboxylic acid.
;
_journal_issue 35
_journal_name_full 'Dalton transactions (Cambridge, England : 2003)'
_journal_page_first 10576
_journal_page_last 10584
_journal_paper_doi 10.1039/c2dt30944k
_journal_volume 41
_journal_year 2012
_chemical_formula_moiety 'C36 H18 Cl O12 Pr2, C10 H19 N2'
_chemical_formula_sum 'C46 H37 Cl N2 O12 Pr2'
_chemical_formula_weight 1127.05
_space_group_IT_number 14
_symmetry_cell_setting monoclinic
_symmetry_space_group_name_Hall '-P 2ybc'
_symmetry_space_group_name_H-M 'P 1 21/c 1'
_atom_sites_solution_hydrogens geom
_atom_sites_solution_primary direct
_atom_sites_solution_secondary difmap
_audit_creation_method SHELXL-97
_cell_angle_alpha 90.00
_cell_angle_beta 95.7691(11)
_cell_angle_gamma 90.00
_cell_formula_units_Z 4
_cell_length_a 17.9610(2)
_cell_length_b 14.81098(16)
_cell_length_c 16.1045(2)
_cell_measurement_reflns_used 12439
_cell_measurement_temperature 293(2)
_cell_measurement_theta_max 28.8296
_cell_measurement_theta_min 2.4908
_cell_volume 4262.42(9)
_computing_cell_refinement
;
CrysAlisPro, Oxford Diffraction Ltd.,
Version 1.171.33.66
;
_computing_data_collection
;
CrysAlisPro, Oxford Diffraction Ltd.,
Version 1.171.33.66
;
_computing_data_reduction
;
CrysAlisPro, Oxford Diffraction Ltd.,
Version 1.171.33.66
;
_computing_molecular_graphics 'DIAMOND. Version 3.0. Crystal Impact'
_computing_publication_material 'Windows Word 2003'
_computing_structure_refinement 'SHELXL-97 (Sheldrick, 1997)'
_computing_structure_solution 'SHELXS-97 (Sheldrick, 1990)'
_diffrn_ambient_temperature 293(2)
_diffrn_detector_area_resol_mean 16.2083
_diffrn_measured_fraction_theta_full 0.997
_diffrn_measured_fraction_theta_max 0.997
_diffrn_measurement_device_type 'Xcalibur, Eos'
_diffrn_measurement_method '\w scans'
_diffrn_radiation_monochromator graphite
_diffrn_radiation_source 'fine-focus sealed tube'
_diffrn_radiation_type MoK\a
_diffrn_radiation_wavelength 0.71073
_diffrn_reflns_av_R_equivalents 0.0246
_diffrn_reflns_av_sigmaI/netI 0.0342
_diffrn_reflns_limit_h_max 22
_diffrn_reflns_limit_h_min -20
_diffrn_reflns_limit_k_max 18
_diffrn_reflns_limit_k_min -14
_diffrn_reflns_limit_l_max 20
_diffrn_reflns_limit_l_min -11
_diffrn_reflns_number 19947
_diffrn_reflns_theta_full 26.55
_diffrn_reflns_theta_max 26.55
_diffrn_reflns_theta_min 2.66
_exptl_absorpt_coefficient_mu 2.389
_exptl_absorpt_correction_T_max 1.00000
_exptl_absorpt_correction_T_min 0.76018
_exptl_absorpt_correction_type multi-scan
_exptl_absorpt_process_details
;
CrysAlisPro, Oxford Diffraction Ltd.,
Version 1.171.33.66 (release 28-04-2010 CrysAlis171 .NET)
(compiled Apr 28 2010,14:27:37)
Empirical absorption correction using spherical harmonics,
implemented in SCALE3 ABSPACK scaling algorithm.
;
_exptl_crystal_colour green
_exptl_crystal_density_diffrn 1.756
_exptl_crystal_density_method 'not measured'
_exptl_crystal_description block
_exptl_crystal_F_000 2232
_exptl_crystal_size_max 0.22
_exptl_crystal_size_mid 0.20
_exptl_crystal_size_min 0.18
_refine_diff_density_max 0.871
_refine_diff_density_min -1.366
_refine_diff_density_rms 0.119
_refine_ls_extinction_method none
_refine_ls_goodness_of_fit_ref 1.046
_refine_ls_hydrogen_treatment constr
_refine_ls_matrix_type full
_refine_ls_number_parameters 607
_refine_ls_number_reflns 8858
_refine_ls_number_restraints 368
_refine_ls_restrained_S_all 1.092
_refine_ls_R_factor_all 0.0382
_refine_ls_R_factor_gt 0.0279
_refine_ls_shift/su_max 0.001
_refine_ls_shift/su_mean 0.000
_refine_ls_structure_factor_coef Fsqd
_refine_ls_weighting_details 'calc w=1/[\s^2^(Fo^2^)+(0.0399P)^2^+0.1609P] where P=(Fo^2^+2Fc^2^)/3'
_refine_ls_weighting_scheme calc
_refine_ls_wR_factor_gt 0.0709
_refine_ls_wR_factor_ref 0.0733
_reflns_number_gt 7167
_reflns_number_total 8858
_reflns_threshold_expression >2sigma(I)
_cod_data_source_file c2dt30944k.txt
_cod_data_source_block compound-3
_cod_original_cell_volume 4262.41(8)
_cod_original_sg_symbol_H-M 'P 21/c'
_cod_database_code 7019990

loop_
_symmetry_equiv_pos_as_xyz
'x, y, z'
'-x, y+1/2, -z+1/2'
'-x, -y, -z'
'x, -y-1/2, z-1/2'

loop_
_atom_site_label
_atom_site_type_symbol
_atom_site_fract_x
_atom_site_fract_y
_atom_site_fract_z
_atom_site_U_iso_or_equiv
_atom_site_adp_type
_atom_site_occupancy
_atom_site_symmetry_multiplicity
_atom_site_calc_flag
_atom_site_refinement_flags
_atom_site_disorder_assembly
_atom_site_disorder_group
Pr1 Pr 0.377902(9) 0.025015(12) -0.005443(10) 0.01385(6) Uani 1 1 d . . .
Pr2 Pr 0.115055(9) 0.012901(12) -0.001096(11) 0.01447(6) Uani 1 1 d . . .
Cl1 Cl 0.25169(4) -0.08769(6) 0.02308(6) 0.0310(2) Uani 1 1 d . . .
O1 O 0.44857(14) 0.13084(17) -0.07793(18) 0.0383(7) Uani 1 1 d . . .
O2 O 0.57177(14) 0.11176(17) -0.06045(18) 0.0390(7) Uani 1 1 d . . .
O3 O 0.31584(14) 0.13498(18) 0.07448(18) 0.0426(7) Uani 1 1 d . . .
O5 O 0.47458(15) 0.43213(19) -0.39967(18) 0.0468(8) Uani 1 1 d . . .
O4 O 0.19477(13) 0.13819(16) 0.02944(17) 0.0331(6) Uani 1 1 d . . .
O6 O 0.59832(16) 0.4324(2) -0.37776(17) 0.0436(8) Uani 1 1 d . . .
O7 O 0.28393(13) 0.43167(18) 0.38878(16) 0.0343(7) Uani 1 1 d . . .
O8 O 0.16061(13) 0.44961(17) 0.36610(14) 0.0281(6) Uani 1 1 d . . .
O9 O 0.06242(14) 0.09859(18) 0.10964(17) 0.0385(7) Uani 1 1 d . . .
O10 O -0.06251(14) 0.10510(18) 0.08921(17) 0.0378(7) Uani 1 1 d . . .
O11 O 0.00583(14) 0.41581(17) 0.43343(16) 0.0325(6) Uani 1 1 d . . .
O12 O -0.11191(14) 0.4096(2) 0.38053(18) 0.0456(8) Uani 1 1 d . . .
C1 C 0.5135(2) 0.1500(2) -0.0921(2) 0.0265(8) Uani 1 1 d . . .
C2 C 0.52137(19) 0.2227(2) -0.1567(2) 0.0245(8) Uani 1 1 d . . .
C3 C 0.4715(2) 0.2220(3) -0.2264(2) 0.0316(9) Uani 1 1 d . . .
H3A H 0.4338 0.1787 -0.2318 0.038 Uiso 1 1 calc R . .
C4 C 0.4763(2) 0.2857(3) -0.2901(2) 0.0310(9) Uani 1 1 d . . .
H4A H 0.4416 0.2839 -0.3370 0.037 Uiso 1 1 calc R . .
C5 C 0.53073(18) 0.3502(2) -0.2848(2) 0.0239(8) Uani 1 1 d . . .
C6 C 0.58239(18) 0.3560(2) -0.2115(2) 0.0212(8) Uani 1 1 d . . .
C7 C 0.57826(18) 0.2902(2) -0.1469(2) 0.0225(8) Uani 1 1 d . . .
C8 C 0.6303(2) 0.2962(3) -0.0746(2) 0.0318(9) Uani 1 1 d . . .
H8A H 0.6295 0.2531 -0.0327 0.038 Uiso 1 1 calc R . .
C9 C 0.6813(2) 0.3642(3) -0.0659(3) 0.0404(10) Uani 1 1 d . . .
H9A H 0.7149 0.3671 -0.0181 0.048 Uiso 1 1 calc R . .
C10 C 0.6838(2) 0.4300(3) -0.1281(3) 0.0398(10) Uani 1 1 d . . .
H10A H 0.7183 0.4769 -0.1208 0.048 Uiso 1 1 calc R . .
C11 C 0.6363(2) 0.4260(3) -0.1987(2) 0.0314(9) Uani 1 1 d . . .
H11A H 0.6391 0.4698 -0.2397 0.038 Uiso 1 1 calc R . .
C12 C 0.5345(2) 0.4099(2) -0.3586(2) 0.0295(9) Uani 1 1 d . . .
C13 C 0.2503(2) 0.1659(2) 0.0756(2) 0.0270(8) Uani 1 1 d . . .
C14 C 0.24016(19) 0.2374(2) 0.1399(2) 0.0238(8) Uani 1 1 d . . .
C15 C 0.2837(2) 0.2313(3) 0.2142(3) 0.0358(10) Uani 1 1 d . . .
H15A H 0.3194 0.1858 0.2215 0.043 Uiso 1 1 calc R . .
C16 C 0.2763(2) 0.2908(3) 0.2792(2) 0.0345(10) Uani 1 1 d . . .
H16A H 0.3076 0.2849 0.3285 0.041 Uiso 1 1 calc R . .
C17 C 0.22398(18) 0.3582(2) 0.2722(2) 0.0214(8) Uani 1 1 d . . .
C18 C 0.17722(17) 0.3687(2) 0.1956(2) 0.0189(7) Uani 1 1 d . . .
C19 C 0.18639(18) 0.3084(2) 0.1277(2) 0.0211(7) Uani 1 1 d . . .
C20 C 0.1432(2) 0.3237(3) 0.0509(2) 0.0309(9) Uani 1 1 d . . .
H20A H 0.1491 0.2860 0.0059 0.037 Uiso 1 1 calc R . .
C21 C 0.0927(2) 0.3930(3) 0.0415(2) 0.0385(10) Uani 1 1 d . . .
H21A H 0.0650 0.4021 -0.0098 0.046 Uiso 1 1 calc R . .
C22 C 0.0824(2) 0.4504(3) 0.1082(3) 0.0371(10) Uani 1 1 d . . .
H22A H 0.0474 0.4967 0.1015 0.044 Uiso 1 1 calc R . .
C23 C 0.12332(19) 0.4386(2) 0.1829(2) 0.0252(8) Uani 1 1 d . . .
H23A H 0.1158 0.4772 0.2268 0.030 Uiso 1 1 calc R . .
C24 C 0.22213(18) 0.4184(2) 0.3474(2) 0.0217(7) Uani 1 1 d . . .
C25 C 0.0006(2) 0.1322(2) 0.1214(2) 0.0299(9) Uani 1 1 d . . .
C26 C -0.00171(19) 0.2106(2) 0.1802(2) 0.0253(8) Uani 1 1 d . . .
C27 C 0.0370(2) 0.2039(3) 0.2582(3) 0.0356(10) Uani 1 1 d . . .
H27A H 0.0705 0.1567 0.2698 0.043 Uiso 1 1 calc R . .
C28 C 0.0265(2) 0.2677(3) 0.3202(2) 0.0353(10) Uani 1 1 d . . .
H28A H 0.0536 0.2626 0.3723 0.042 Uiso 1 1 calc R . .
C29 C -0.02306(19) 0.3371(3) 0.3051(2) 0.0274(9) Uani 1 1 d . . .
C30 C -0.0584(2) 0.3517(2) 0.2227(2) 0.0265(8) Uani 1 1 d . . .
C31 C -0.04777(19) 0.2872(2) 0.1598(2) 0.0260(8) Uani 1 1 d . . .
C32 C -0.0814(2) 0.3032(3) 0.0771(3) 0.0384(10) Uani 1 1 d . . .
H32A H -0.0756 0.2612 0.0352 0.046 Uiso 1 1 calc R . .
C33 C -0.1214(3) 0.3787(3) 0.0594(3) 0.0545(13) Uani 1 1 d . . .
H33A H -0.1428 0.3887 0.0052 0.065 Uiso 1 1 calc R . .
C34 C -0.1311(3) 0.4424(3) 0.1211(3) 0.0574(13) Uani 1 1 d . . .
H34A H -0.1587 0.4944 0.1071 0.069 Uiso 1 1 calc R . .
C35 C -0.1014(2) 0.4304(3) 0.2013(3) 0.0401(10) Uani 1 1 d . . .
H35A H -0.1090 0.4733 0.2418 0.048 Uiso 1 1 calc R . .
C36 C -0.0437(2) 0.3922(2) 0.3762(2) 0.0292(9) Uani 1 1 d . . .
N1A N 0.2369(6) -0.2681(7) 0.2801(5) 0.0569(15) Uani 0.591(5) 1 d PDU A 1
N2A N 0.3058(7) -0.1489(8) 0.2687(8) 0.0675(15) Uani 0.591(5) 1 d PDU A 1
C37A C 0.2885(6) -0.2648(7) 0.3476(6) 0.0564(17) Uani 0.591(5) 1 d PDU A 1
H37A H 0.2935 -0.3058 0.3915 0.068 Uiso 0.591(5) 1 calc PR A 1
C38A C 0.3331(7) -0.1879(8) 0.3389(7) 0.0704(18) Uani 0.591(5) 1 d PDU A 1
H38A H 0.3735 -0.1686 0.3752 0.085 Uiso 0.591(5) 1 calc PR A 1
C39A C 0.2539(9) -0.2048(9) 0.2276(9) 0.0535(16) Uani 0.591(5) 1 d PDU A 1
H39A H 0.2340 -0.1992 0.1723 0.064 Uiso 0.591(5) 1 calc PR A 1
C40A C 0.1820(6) -0.3371(7) 0.2607(7) 0.079(3) Uani 0.591(5) 1 d PDU A 1
H40A H 0.1371 -0.3106 0.2339 0.118 Uiso 0.591(5) 1 calc PR A 1
H40B H 0.1711 -0.3665 0.3113 0.118 Uiso 0.591(5) 1 calc PR A 1
H40C H 0.2011 -0.3806 0.2241 0.118 Uiso 0.591(5) 1 calc PR A 1
C41A C 0.3323(6) -0.0617(7) 0.2341(7) 0.088(2) Uani 0.591(5) 1 d PDU A 1
H41A H 0.2893 -0.0237 0.2177 0.106 Uiso 0.591(5) 1 calc PR A 1
H41B H 0.3569 -0.0744 0.1844 0.106 Uiso 0.591(5) 1 calc PR A 1
C43A C 0.3260(6) 0.0285(9) 0.3542(8) 0.122(2) Uani 0.591(5) 1 d PDU A 1
H43A H 0.2835 0.0565 0.3223 0.147 Uiso 0.591(5) 1 calc PR A 1
H43B H 0.3089 -0.0166 0.3916 0.147 Uiso 0.591(5) 1 calc PR A 1
C42A C 0.3862(6) -0.0106(8) 0.2962(7) 0.110(2) Uani 0.591(5) 1 d PDU A 1
H42A H 0.4123 0.0371 0.2697 0.131 Uiso 0.591(5) 1 calc PR A 1
H42B H 0.4221 -0.0504 0.3266 0.131 Uiso 0.591(5) 1 calc PR A 1
C44A C 0.3802(9) 0.0990(8) 0.4003(7) 0.146(3) Uani 0.591(5) 1 d PDU A 1
H44A H 0.4150 0.1184 0.3617 0.175 Uiso 0.591(5) 1 calc PR A 1
H44B H 0.3508 0.1514 0.4126 0.175 Uiso 0.591(5) 1 calc PR A 1
C45A C 0.4244(8) 0.0711(9) 0.4788(8) 0.160(3) Uani 0.591(5) 1 d PDU A 1
H45A H 0.4771 0.0709 0.4699 0.192 Uiso 0.591(5) 1 calc PR A 1
H45D H 0.4107 0.0098 0.4921 0.192 Uiso 0.591(5) 1 calc PR A 1
C46A C 0.4135(10) 0.1320(12) 0.5538(8) 0.183(5) Uani 0.591(5) 1 d PDU A 1
H46A H 0.4459 0.1122 0.6014 0.274 Uiso 0.591(5) 1 calc PR A 1
H46B H 0.3624 0.1286 0.5662 0.274 Uiso 0.591(5) 1 calc PR A 1
H46C H 0.4254 0.1932 0.5407 0.274 Uiso 0.591(5) 1 calc PR A 1
N2B N 0.3121(11) -0.1667(12) 0.2734(12) 0.0675(15) Uani 0.409(5) 1 d PDU A 2
N1B N 0.2257(10) -0.2710(10) 0.2539(8) 0.0569(15) Uani 0.409(5) 1 d PDU A 2
C40B C 0.1689(8) -0.3212(11) 0.2084(9) 0.079(3) Uani 0.409(5) 1 d PDU A 2
H40D H 0.1630 -0.3006 0.1516 0.118 Uiso 0.409(5) 1 calc PR A 2
H40E H 0.1227 -0.3133 0.2328 0.118 Uiso 0.409(5) 1 calc PR A 2
H40F H 0.1823 -0.3840 0.2097 0.118 Uiso 0.409(5) 1 calc PR A 2
C37B C 0.2615(9) -0.2801(10) 0.3313(9) 0.0564(17) Uani 0.409(5) 1 d PDU A 2
H37B H 0.2507 -0.3233 0.3703 0.068 Uiso 0.409(5) 1 calc PR A 2
C38B C 0.3172(10) -0.2144(11) 0.3436(10) 0.0704(18) Uani 0.409(5) 1 d PDU A 2
H38B H 0.3508 -0.2058 0.3908 0.085 Uiso 0.409(5) 1 calc PR A 2
C41B C 0.3594(8) -0.0881(8) 0.2491(12) 0.088(2) Uani 0.409(5) 1 d PDU A 2
H41C H 0.3596 -0.0883 0.1889 0.106 Uiso 0.409(5) 1 calc PR A 2
H41D H 0.4105 -0.0978 0.2732 0.106 Uiso 0.409(5) 1 calc PR A 2
C42B C 0.3340(11) 0.0054(10) 0.2760(10) 0.110(2) Uani 0.409(5) 1 d PDU A 2
H42C H 0.2802 0.0064 0.2775 0.131 Uiso 0.409(5) 1 calc PR A 2
H42D H 0.3474 0.0510 0.2369 0.131 Uiso 0.409(5) 1 calc PR A 2
C39B C 0.2484(13) -0.1935(14) 0.2257(13) 0.0535(16) Uani 0.409(5) 1 d PDU A 2
H39B H 0.2250 -0.1619 0.1805 0.064 Uiso 0.409(5) 1 calc PR A 2
C44B C 0.3329(9) 0.0879(13) 0.4215(11) 0.146(3) Uani 0.409(5) 1 d PDU A 2
H44C H 0.3120 0.1347 0.3841 0.175 Uiso 0.409(5) 1 calc PR A 2
H44D H 0.2908 0.0527 0.4366 0.175 Uiso 0.409(5) 1 calc PR A 2
C43B C 0.3753(10) 0.0253(13) 0.3673(11) 0.122(2) Uani 0.409(5) 1 d PDU A 2
H43C H 0.3839 -0.0317 0.3963 0.147 Uiso 0.409(5) 1 calc PR A 2
H43D H 0.4238 0.0518 0.3612 0.147 Uiso 0.409(5) 1 calc PR A 2
C45B C 0.3618(10) 0.1353(15) 0.4985(12) 0.160(3) Uani 0.409(5) 1 d PDU A 2
H45B H 0.3426 0.1054 0.5455 0.192 Uiso 0.409(5) 1 calc PR A 2
H45C H 0.3422 0.1963 0.4962 0.192 Uiso 0.409(5) 1 calc PR A 2
C46B C 0.4478(10) 0.1404(18) 0.5153(14) 0.183(5) Uani 0.409(5) 1 d PDU A 2
H46G H 0.4614 0.1894 0.5528 0.274 Uiso 0.409(5) 1 calc PR A 2
H46D H 0.4690 0.1502 0.4636 0.274 Uiso 0.409(5) 1 calc PR A 2
H46E H 0.4665 0.0848 0.5398 0.274 Uiso 0.409(5) 1 calc PR A 2

loop_
_atom_site_aniso_label
_atom_site_aniso_U_11
_atom_site_aniso_U_22
_atom_site_aniso_U_33
_atom_site_aniso_U_23
_atom_site_aniso_U_13
_atom_site_aniso_U_12
Pr1 0.01492(10) 0.01397(10) 0.01303(10) 0.00011(7) 0.00322(7) 0.00087(6)
Pr2 0.01537(10) 0.01435(10) 0.01419(10) -0.00034(7) 0.00387(7) -0.00138(7)
Cl1 0.0195(4) 0.0267(5) 0.0481(6) 0.0137(4) 0.0098(4) 0.0028(3)
O1 0.0266(15) 0.0394(16) 0.0501(19) 0.0233(14) 0.0105(13) -0.0037(12)
O2 0.0274(15) 0.0321(15) 0.057(2) 0.0229(14) 0.0003(13) 0.0027(12)
O3 0.0303(15) 0.0431(17) 0.055(2) -0.0308(15) 0.0048(13) 0.0083(13)
O5 0.0440(18) 0.0492(19) 0.0429(18) 0.0201(15) -0.0166(14) -0.0022(14)
O4 0.0277(14) 0.0297(15) 0.0430(17) -0.0187(13) 0.0093(12) -0.0109(11)
O6 0.0430(18) 0.0533(19) 0.0353(17) 0.0234(15) 0.0075(13) -0.0108(14)
O7 0.0220(13) 0.0512(18) 0.0292(15) -0.0198(13) -0.0007(11) -0.0010(12)
O8 0.0238(13) 0.0407(15) 0.0205(14) -0.0056(12) 0.0062(10) 0.0069(11)
O9 0.0311(15) 0.0458(17) 0.0408(18) -0.0255(14) 0.0146(13) -0.0043(13)
O10 0.0276(15) 0.0391(16) 0.0488(19) -0.0274(14) 0.0136(13) -0.0119(12)
O11 0.0316(15) 0.0376(16) 0.0291(16) -0.0150(13) 0.0071(12) -0.0115(12)
O12 0.0233(15) 0.065(2) 0.0505(19) -0.0366(16) 0.0151(13) -0.0080(13)
C1 0.026(2) 0.0212(19) 0.031(2) 0.0097(16) 0.0008(16) -0.0009(15)
C2 0.0219(18) 0.0217(18) 0.031(2) 0.0128(16) 0.0054(15) -0.0003(14)
C3 0.024(2) 0.034(2) 0.036(2) 0.0126(19) -0.0031(17) -0.0104(16)
C4 0.0236(19) 0.039(2) 0.029(2) 0.0125(18) -0.0064(16) -0.0042(16)
C5 0.0191(17) 0.0264(19) 0.026(2) 0.0083(16) 0.0017(15) 0.0003(14)
C6 0.0177(17) 0.0216(18) 0.025(2) 0.0066(15) 0.0041(14) 0.0002(13)
C7 0.0186(17) 0.0270(19) 0.022(2) 0.0056(15) 0.0040(14) -0.0005(14)
C8 0.033(2) 0.039(2) 0.022(2) 0.0091(17) -0.0015(16) -0.0024(17)
C9 0.039(2) 0.052(3) 0.029(2) 0.002(2) -0.0035(18) -0.014(2)
C10 0.040(2) 0.044(3) 0.036(2) -0.003(2) 0.0038(19) -0.019(2)
C11 0.035(2) 0.030(2) 0.031(2) 0.0081(17) 0.0071(17) -0.0082(17)
C12 0.037(2) 0.027(2) 0.023(2) 0.0088(17) 0.0003(17) -0.0031(17)
C13 0.028(2) 0.0217(19) 0.033(2) -0.0101(16) 0.0107(17) -0.0044(15)
C14 0.0220(18) 0.0245(19) 0.026(2) -0.0091(16) 0.0084(15) -0.0002(14)
C15 0.029(2) 0.035(2) 0.042(3) -0.0158(19) -0.0020(18) 0.0154(17)
C16 0.028(2) 0.046(2) 0.028(2) -0.0139(19) -0.0055(17) 0.0124(18)
C17 0.0193(17) 0.0238(18) 0.0213(19) -0.0079(15) 0.0028(14) -0.0004(14)
C18 0.0171(16) 0.0185(17) 0.0218(19) -0.0030(14) 0.0059(14) -0.0041(13)
C19 0.0189(17) 0.0256(19) 0.0196(19) -0.0057(15) 0.0055(14) -0.0063(14)
C20 0.038(2) 0.034(2) 0.020(2) -0.0083(17) 0.0000(16) -0.0018(17)
C21 0.043(2) 0.048(3) 0.022(2) -0.0014(19) -0.0058(18) 0.006(2)
C22 0.039(2) 0.031(2) 0.040(3) 0.004(2) 0.0027(19) 0.0131(18)
C23 0.0269(19) 0.0226(19) 0.026(2) -0.0034(16) 0.0051(15) 0.0042(15)
C24 0.0240(18) 0.0228(18) 0.0186(19) -0.0018(15) 0.0032(14) -0.0007(14)
C25 0.035(2) 0.029(2) 0.028(2) -0.0122(17) 0.0116(17) -0.0094(17)
C26 0.0241(19) 0.027(2) 0.026(2) -0.0140(17) 0.0095(15) -0.0067(15)
C27 0.031(2) 0.037(2) 0.038(3) -0.0138(19) 0.0005(18) 0.0088(17)
C28 0.034(2) 0.047(3) 0.024(2) -0.0150(19) -0.0031(17) 0.0033(18)
C29 0.0232(19) 0.033(2) 0.027(2) -0.0139(17) 0.0088(16) -0.0062(16)
C30 0.0255(19) 0.026(2) 0.030(2) -0.0069(17) 0.0104(16) -0.0071(15)
C31 0.0250(19) 0.029(2) 0.025(2) -0.0058(16) 0.0072(15) -0.0101(15)
C32 0.042(3) 0.045(3) 0.028(2) -0.004(2) 0.0050(19) -0.010(2)
C33 0.057(3) 0.068(3) 0.036(3) 0.010(3) -0.007(2) -0.007(3)
C34 0.045(3) 0.055(3) 0.072(4) 0.017(3) 0.007(3) 0.009(2)
C35 0.044(3) 0.032(2) 0.046(3) -0.001(2) 0.015(2) 0.0001(19)
C36 0.031(2) 0.028(2) 0.030(2) -0.0154(17) 0.0132(17) -0.0105(16)
N1A 0.070(3) 0.047(2) 0.057(4) 0.007(3) 0.025(3) 0.021(2)
N2A 0.090(3) 0.064(3) 0.051(2) 0.002(2) 0.017(2) 0.011(3)
C37A 0.077(4) 0.043(3) 0.049(3) 0.010(3) 0.006(3) 0.011(3)
C38A 0.092(4) 0.064(4) 0.055(3) 0.008(3) 0.007(3) 0.015(3)
C39A 0.069(3) 0.047(3) 0.046(3) 0.009(2) 0.012(2) 0.008(3)
C40A 0.078(5) 0.048(5) 0.121(8) 0.000(6) 0.064(6) 0.005(4)
C41A 0.113(4) 0.073(4) 0.085(4) 0.003(3) 0.036(4) -0.015(4)
C43A 0.158(5) 0.097(4) 0.121(4) 0.000(4) 0.059(4) -0.006(4)
C42A 0.138(5) 0.091(4) 0.108(4) -0.003(4) 0.051(4) -0.003(4)
C44A 0.178(5) 0.116(5) 0.149(5) 0.024(4) 0.045(5) -0.019(5)
C45A 0.195(6) 0.123(6) 0.165(6) 0.022(5) 0.039(6) -0.023(5)
C46A 0.232(10) 0.143(8) 0.184(9) -0.003(9) 0.074(8) -0.021(9)
N2B 0.090(3) 0.064(3) 0.051(2) 0.002(2) 0.017(2) 0.011(3)
N1B 0.070(3) 0.047(2) 0.057(4) 0.007(3) 0.025(3) 0.021(2)
C40B 0.078(5) 0.048(5) 0.121(8) 0.000(6) 0.064(6) 0.005(4)
C37B 0.077(4) 0.043(3) 0.049(3) 0.010(3) 0.006(3) 0.011(3)
C38B 0.092(4) 0.064(4) 0.055(3) 0.008(3) 0.007(3) 0.015(3)
C41B 0.113(4) 0.073(4) 0.085(4) 0.003(3) 0.036(4) -0.015(4)
C42B 0.138(5) 0.091(4) 0.108(4) -0.003(4) 0.051(4) -0.003(4)
C39B 0.069(3) 0.047(3) 0.046(3) 0.009(2) 0.012(2) 0.008(3)
C44B 0.178(5) 0.116(5) 0.149(5) 0.024(4) 0.045(5) -0.019(5)
C43B 0.158(5) 0.097(4) 0.121(4) 0.000(4) 0.059(4) -0.006(4)
C45B 0.195(6) 0.123(6) 0.165(6) 0.022(5) 0.039(6) -0.023(5)
C46B 0.232(10) 0.143(8) 0.184(9) -0.003(9) 0.074(8) -0.021(9)

loop_
_atom_type_symbol
_atom_type_description
_atom_type_scat_dispersion_real
_atom_type_scat_dispersion_imag
_atom_type_scat_source
C C 0.0033 0.0016 'International Tables Vol C Tables 4.2.6.8 and 6.1.1.4'
H H 0.0000 0.0000 'International Tables Vol C Tables 4.2.6.8 and 6.1.1.4'
N N 0.0061 0.0033 'International Tables Vol C Tables 4.2.6.8 and 6.1.1.4'
O O 0.0106 0.0060 'International Tables Vol C Tables 4.2.6.8 and 6.1.1.4'
Cl Cl 0.1484 0.1585 'International Tables Vol C Tables 4.2.6.8 and 6.1.1.4'
Pr Pr -0.2180 2.8214 'International Tables Vol C Tables 4.2.6.8 and 6.1.1.4'

loop_
_geom_angle_atom_site_label_1
_geom_angle_atom_site_label_2
_geom_angle_atom_site_label_3
_geom_angle
_geom_angle_site_symmetry_1
_geom_angle_site_symmetry_3
O7 Pr1 O5 148.85(10) 4_565 4_566
O7 Pr1 O1 81.14(9) 4_565 .
O5 Pr1 O1 77.93(10) 4_566 .
O7 Pr1 O6 76.16(10) 4_565 2_644
O5 Pr1 O6 122.40(10) 4_566 2_644
O1 Pr1 O6 81.21(10) . 2_644
O7 Pr1 O3 82.34(9) 4_565 .
O5 Pr1 O3 77.45(9) 4_566 .
O1 Pr1 O3 96.55(10) . .
O6 Pr1 O3 158.48(10) 2_644 .
O7 Pr1 O2 138.74(10) 4_565 3_655
O5 Pr1 O2 72.39(10) 4_566 3_655
O1 Pr1 O2 124.69(8) . 3_655
O6 Pr1 O2 77.13(10) 2_644 3_655
O3 Pr1 O2 120.18(10) . 3_655
O7 Pr1 Cl1 75.91(6) 4_565 .
O5 Pr1 Cl1 124.41(8) 4_566 .
O1 Pr1 Cl1 156.79(7) . .
O6 Pr1 Cl1 89.92(7) 2_644 .
O3 Pr1 Cl1 83.88(7) . .
O2 Pr1 Cl1 73.20(6) 3_655 .
O4 Pr2 O11 101.47(9) . 4_565
O4 Pr2 O10 153.33(9) . 3
O11 Pr2 O10 78.59(10) 4_565 3
O4 Pr2 O8 75.72(8) . 4_565
O11 Pr2 O8 81.03(8) 4_565 4_565
O10 Pr2 O8 77.99(9) 3 4_565
O4 Pr2 O9 73.29(8) . .
O11 Pr2 O9 74.45(9) 4_565 .
O10 Pr2 O9 130.76(8) 3 .
O8 Pr2 O9 135.22(9) 4_565 .
O4 Pr2 O12 112.49(10) . 2_545
O11 Pr2 O12 122.60(8) 4_565 2_545
O10 Pr2 O12 88.57(10) 3 2_545
O8 Pr2 O12 150.16(9) 4_565 2_545
O9 Pr2 O12 73.07(10) . 2_545
O4 Pr2 Cl1 83.53(6) . .
O11 Pr2 Cl1 161.50(6) 4_565 .
O10 Pr2 Cl1 88.98(7) 3 .
O8 Pr2 Cl1 83.03(6) 4_565 .
O9 Pr2 Cl1 123.89(7) . .
O12 Pr2 Cl1 70.06(6) 2_545 .
O4 Pr2 O11 140.33(8) . 2_545
O11 Pr2 O11 76.82(8) 4_565 2_545
O10 Pr2 O11 66.09(8) 3 2_545
O8 Pr2 O11 140.68(8) 4_565 2_545
O9 Pr2 O11 68.07(8) . 2_545
O12 Pr2 O11 47.44(8) 2_545 2_545
Cl1 Pr2 O11 110.73(5) . 2_545
O4 Pr2 C36 127.25(10) . 2_545
O11 Pr2 C36 99.73(9) 4_565 2_545
O10 Pr2 C36 78.27(10) 3 2_545
O8 Pr2 C36 155.59(10) 4_565 2_545
O9 Pr2 C36 66.91(9) . 2_545
O12 Pr2 C36 23.33(9) 2_545 2_545
Cl1 Pr2 C36 90.95(7) . 2_545
O11 Pr2 C36 24.25(8) 2_545 2_545
Pr2 Cl1 Pr1 110.68(3) . .
C1 O1 Pr1 142.4(2) . .
C1 O2 Pr1 144.8(2) . 3_655
C13 O3 Pr1 137.0(2) . .
C12 O5 Pr1 166.3(3) . 4_565
C13 O4 Pr2 144.1(3) . .
C12 O6 Pr1 125.4(2) . 2_654
C24 O7 Pr1 163.2(2) . 4_566
C24 O8 Pr2 132.4(2) . 4_566
C25 O9 Pr2 136.9(3) . .
C25 O10 Pr2 139.6(2) . 3
C36 O11 Pr2 159.1(2) . 4_566
C36 O11 Pr2 85.0(2) . 2
Pr2 O11 Pr2 103.18(8) 4_566 2
C36 O12 Pr2 105.6(2) . 2
O1 C1 O2 125.6(3) . .
O1 C1 C2 116.3(3) . .
O2 C1 C2 118.0(3) . .
C3 C2 C7 120.0(3) . .
C3 C2 C1 117.4(3) . .
C7 C2 C1 122.6(3) . .
C2 C3 C4 120.9(3) . .
C2 C3 H3A 119.6 . .
C4 C3 H3A 119.6 . .
C5 C4 C3 121.5(3) . .
C5 C4 H4A 119.3 . .
C3 C4 H4A 119.3 . .
C4 C5 C6 119.7(3) . .
C4 C5 C12 117.1(3) . .
C6 C5 C12 123.2(3) . .
C11 C6 C5 122.7(3) . .
C11 C6 C7 118.4(3) . .
C5 C6 C7 118.8(3) . .
C8 C7 C2 122.6(3) . .
C8 C7 C6 118.3(3) . .
C2 C7 C6 119.0(3) . .
C9 C8 C7 120.8(4) . .
C9 C8 H8A 119.6 . .
C7 C8 H8A 119.6 . .
C8 C9 C10 120.7(4) . .
C8 C9 H9A 119.6 . .
C10 C9 H9A 119.6 . .
C11 C10 C9 120.5(4) . .
C11 C10 H10A 119.8 . .
C9 C10 H10A 119.8 . .
C10 C11 C6 121.2(4) . .
C10 C11 H11A 119.4 . .
C6 C11 H11A 119.4 . .
O5 C12 O6 123.8(4) . .
O5 C12 C5 118.3(3) . .
O6 C12 C5 117.8(3) . .
O4 C13 O3 124.1(3) . .
O4 C13 C14 119.6(3) . .
O3 C13 C14 116.2(3) . .
C15 C14 C19 119.2(3) . .
C15 C14 C13 117.3(3) . .
C19 C14 C13 123.5(3) . .
C14 C15 C16 122.0(3) . .
C14 C15 H15A 119.0 . .
C16 C15 H15A 119.0 . .
C17 C16 C15 121.3(4) . .
C17 C16 H16A 119.3 . .
C15 C16 H16A 119.3 . .
C16 C17 C18 119.3(3) . .
C16 C17 C24 115.9(3) . .
C18 C17 C24 124.8(3) . .
C23 C18 C17 122.5(3) . .
C23 C18 C19 118.3(3) . .
C17 C18 C19 119.2(3) . .
C20 C19 C14 122.9(3) . .
C20 C19 C18 118.2(3) . .
C14 C19 C18 118.8(3) . .
C21 C20 C19 121.2(4) . .
C21 C20 H20A 119.4 . .
C19 C20 H20A 119.4 . .
C20 C21 C22 120.5(4) . .
C20 C21 H21A 119.7 . .
C22 C21 H21A 119.7 . .
C23 C22 C21 120.2(4) . .
C23 C22 H22A 119.9 . .
C21 C22 H22A 119.9 . .
C22 C23 C18 121.5(3) . .
C22 C23 H23A 119.2 . .
C18 C23 H23A 119.2 . .
O7 C24 O8 124.5(3) . .
O7 C24 C17 115.5(3) . .
O8 C24 C17 119.9(3) . .
O9 C25 O10 125.9(3) . .
O9 C25 C26 119.0(3) . .
O10 C25 C26 115.1(3) . .
C27 C26 C31 119.7(3) . .
C27 C26 C25 118.5(4) . .
C31 C26 C25 121.5(3) . .
C26 C27 C28 120.7(4) . .
C26 C27 H27A 119.7 . .
C28 C27 H27A 119.7 . .
C29 C28 C27 120.9(4) . .
C29 C28 H28A 119.6 . .
C27 C28 H28A 119.6 . .
C28 C29 C30 120.0(3) . .
C28 C29 C36 119.1(4) . .
C30 C29 C36 120.7(3) . .
C31 C30 C35 119.2(4) . .
C31 C30 C29 118.8(3) . .
C35 C30 C29 122.0(4) . .
C30 C31 C26 119.3(3) . .
C30 C31 C32 118.7(4) . .
C26 C31 C32 122.0(3) . .
C33 C32 C31 120.2(4) . .
C33 C32 H32A 119.9 . .
C31 C32 H32A 119.9 . .
C32 C33 C34 121.0(4) . .
C32 C33 H33A 119.5 . .
C34 C33 H33A 119.5 . .
C35 C34 C33 121.5(5) . .
C35 C34 H34A 119.2 . .
C33 C34 H34A 119.2 . .
C34 C35 C30 119.4(4) . .
C34 C35 H35A 120.3 . .
C30 C35 H35A 120.3 . .
O12 C36 O11 121.3(3) . .
O12 C36 C29 118.4(3) . .
O11 C36 C29 120.2(3) . .
O12 C36 Pr2 51.08(18) . 2
O11 C36 Pr2 70.76(19) . 2
C29 C36 Pr2 168.7(3) . 2
C39A N1A C37A 107.7(9) . .
C39A N1A C40A 124.5(8) . .
C37A N1A C40A 126.8(8) . .
C38A N2A C39A 109.0(7) . .
C38A N2A C41A 126.2(9) . .
C39A N2A C41A 124.5(7) . .
N1A C37A C38A 107.4(9) . .
N1A C37A H37A 126.3 . .
C38A C37A H37A 126.3 . .
N2A C38A C37A 105.8(8) . .
N2A C38A H38A 127.1 . .
C37A C38A H38A 127.1 . .
N1A C39A N2A 108.1(8) . .
N1A C39A H39A 125.9 . .
N2A C39A H39A 125.9 . .
N2A C41A C42A 112.8(10) . .
N2A C41A H41A 109.0 . .
C42A C41A H41A 109.0 . .
N2A C41A H41B 109.0 . .
C42A C41A H41B 109.0 . .
H41A C41A H41B 107.8 . .
C44A C43A C42A 95.4(8) . .
C44A C43A H43A 112.7 . .
C42A C43A H43A 112.7 . .
C44A C43A H43B 112.7 . .
C42A C43A H43B 112.7 . .
H43A C43A H43B 110.2 . .
C41A C42A C43A 98.1(9) . .
C41A C42A H42A 112.1 . .
C43A C42A H42A 112.1 . .
C41A C42A H42B 112.1 . .
C43A C42A H42B 112.1 . .
H42A C42A H42B 109.8 . .
C45A C44A C43A 118.3(11) . .
C45A C44A H44A 107.7 . .
C43A C44A H44A 107.7 . .
C45A C44A H44B 107.7 . .
C43A C44A H44B 107.7 . .
H44A C44A H44B 107.1 . .
C44A C45A C46A 114.0(10) . .
C44A C45A H45A 108.8 . .
C46A C45A H45A 108.8 . .
C44A C45A H45D 108.8 . .
C46A C45A H45D 108.8 . .
H45A C45A H45D 107.6 . .
C45A C46A H46A 109.5 . .
C45A C46A H46B 109.5 . .
H46A C46A H46B 109.5 . .
C45A C46A H46C 109.5 . .
H46A C46A H46C 109.5 . .
H46B C46A H46C 109.5 . .
C38B N2B C39B 107.8(9) . .
C38B N2B C41B 129.5(12) . .
C39B N2B C41B 122.4(9) . .
C39B N1B C37B 105.7(13) . .
C39B N1B C40B 121.0(12) . .
C37B N1B C40B 132.9(10) . .
N1B C40B H40D 109.5 . .
N1B C40B H40E 109.5 . .
H40D C40B H40E 109.5 . .
N1B C40B H40F 109.5 . .
H40D C40B H40F 109.5 . .
H40E C40B H40F 109.5 . .
N1B C37B C38B 109.2(13) . .
N1B C37B H37B 125.4 . .
C38B C37B H37B 125.4 . .
N2B C38B C37B 105.3(11) . .
N2B C38B H38B 127.4 . .
C37B C38B H38B 127.4 . .
N2B C41B C42B 115.5(15) . .
N2B C41B H41C 108.4 . .
C42B C41B H41C 108.4 . .
N2B C41B H41D 108.4 . .
C42B C41B H41D 108.4 . .
H41C C41B H41D 107.5 . .
C41B C42B C43B 107.5(14) . .
C41B C42B H42C 110.2 . .
C43B C42B H42C 110.2 . .
C41B C42B H42D 110.2 . .
C43B C42B H42D 110.2 . .
H42C C42B H42D 108.5 . .
N1B C39B N2B 109.3(12) . .
N1B C39B H39B 125.4 . .
N2B C39B H39B 125.4 . .
C45B C44B C43B 128.1(12) . .
C45B C44B H44C 105.3 . .
C43B C44B H44C 105.3 . .
C45B C44B H44D 105.3 . .
C43B C44B H44D 105.3 . .
H44C C44B H44D 106.0 . .
C44B C43B C42B 115.1(12) . .
C44B C43B H43C 108.5 . .
C42B C43B H43C 108.5 . .
C44B C43B H43D 108.5 . .
C42B C43B H43D 108.5 . .
H43C C43B H43D 107.5 . .
C44B C45B C46B 115.6(11) . .
C44B C45B H45B 108.4 . .
C46B C45B H45B 108.4 . .
C44B C45B H45C 108.4 . .
C46B C45B H45C 108.4 . .
H45B C45B H45C 107.4 . .
C45B C46B H46G 109.5 . .
C45B C46B H46D 109.5 . .
H46G C46B H46D 109.5 . .
C45B C46B H46E 109.5 . .
H46G C46B H46E 109.5 . .
H46D C46B H46E 109.5 . .

loop_
_geom_bond_atom_site_label_1
_geom_bond_atom_site_label_2
_geom_bond_distance
_geom_bond_site_symmetry_2
Pr1 O7 2.363(2) 4_565
Pr1 O5 2.393(3) 4_566
Pr1 O1 2.393(2) .
Pr1 O6 2.401(3) 2_644
Pr1 O3 2.417(2) .
Pr1 O2 2.419(2) 3_655
Pr1 Cl1 2.8889(8) .
Pr2 O4 2.365(2) .
Pr2 O11 2.379(2) 4_565
Pr2 O10 2.385(2) 3
Pr2 O8 2.430(2) 4_565
Pr2 O9 2.454(2) .
Pr2 O12 2.477(3) 2_545
Pr2 Cl1 2.8639(8) .
Pr2 O11 2.906(2) 2_545
Pr2 C36 3.066(3) 2_545
O1 C1 1.244(4) .
O2 C1 1.253(4) .
O2 Pr1 2.419(2) 3_655
O3 C13 1.264(4) .
O5 C12 1.249(4) .
O5 Pr1 2.393(3) 4_565
O4 C13 1.252(4) .
O6 C12 1.262(4) .
O6 Pr1 2.401(3) 2_654
O7 C24 1.251(4) .
O7 Pr1 2.363(2) 4_566
O8 C24 1.262(4) .
O8 Pr2 2.430(2) 4_566
O9 C25 1.249(4) .
O10 C25 1.263(4) .
O10 Pr2 2.385(2) 3
O11 C36 1.264(4) .
O11 Pr2 2.379(2) 4_566
O11 Pr2 2.906(2) 2
O12 C36 1.261(4) .
O12 Pr2 2.477(3) 2
C1 C2 1.514(5) .
C2 C3 1.364(5) .
C2 C7 1.427(5) .
C3 C4 1.403(5) .
C3 H3A 0.9300 .
C4 C5 1.364(5) .
C4 H4A 0.9300 .
C5 C6 1.429(5) .
C5 C12 1.488(5) .
C6 C11 1.419(5) .
C6 C7 1.432(5) .
C7 C8 1.421(5) .
C8 C9 1.358(5) .
C8 H8A 0.9300 .
C9 C10 1.402(5) .
C9 H9A 0.9300 .
C10 C11 1.352(5) .
C10 H10A 0.9300 .
C11 H11A 0.9300 .
C13 C14 1.505(5) .
C14 C15 1.366(5) .
C14 C19 1.428(5) .
C15 C16 1.384(5) .
C15 H15A 0.9300 .
C16 C17 1.367(5) .
C16 H16A 0.9300 .
C17 C18 1.430(5) .
C17 C24 1.507(5) .
C18 C23 1.418(4) .
C18 C19 1.434(4) .
C19 C20 1.411(5) .
C20 C21 1.368(5) .
C20 H20A 0.9300 .
C21 C22 1.397(5) .
C21 H21A 0.9300 .
C22 C23 1.356(5) .
C22 H22A 0.9300 .
C23 H23A 0.9300 .
C25 C26 1.501(5) .
C26 C27 1.376(5) .
C26 C31 1.423(5) .
C27 C28 1.400(5) .
C27 H27A 0.9300 .
C28 C29 1.365(5) .
C28 H28A 0.9300 .
C29 C30 1.429(5) .
C29 C36 1.483(5) .
C30 C31 1.419(5) .
C30 C35 1.422(5) .
C31 C32 1.426(5) .
C32 C33 1.345(6) .
C32 H32A 0.9300 .
C33 C34 1.394(7) .
C33 H33A 0.9300 .
C34 C35 1.358(6) .
C34 H34A 0.9300 .
C35 H35A 0.9300 .
C36 Pr2 3.066(3) 2
N1A C39A 1.317(7) .
N1A C37A 1.356(7) .
N1A C40A 1.433(8) .
N2A C38A 1.319(7) .
N2A C39A 1.367(9) .
N2A C41A 1.504(8) .
C37A C38A 1.407(9) .
C37A H37A 0.9300 .
C38A H38A 0.9300 .
C39A H39A 0.9300 .
C40A H40A 0.9600 .
C40A H40B 0.9600 .
C40A H40C 0.9600 .
C41A C42A 1.521(9) .
C41A H41A 0.9700 .
C41A H41B 0.9700 .
C43A C44A 1.564(9) .
C43A C42A 1.607(9) .
C43A H43A 0.9700 .
C43A H43B 0.9700 .
C42A H42A 0.9700 .
C42A H42B 0.9700 .
C44A C45A 1.483(9) .
C44A H44A 0.9700 .
C44A H44B 0.9700 .
C45A C46A 1.535(9) .
C45A H45A 0.9700 .
C45A H45D 0.9700 .
C46A H46A 0.9600 .
C46A H46B 0.9600 .
C46A H46C 0.9600 .
N2B C38B 1.328(8) .
N2B C39B 1.371(10) .
N2B C41B 1.514(9) .
N1B C39B 1.315(8) .
N1B C37B 1.351(8) .
N1B C40B 1.407(9) .
C40B H40D 0.9600 .
C40B H40E 0.9600 .
C40B H40F 0.9600 .
C37B C38B 1.397(11) .
C37B H37B 0.9300 .
C38B H38B 0.9300 .
C41B C42B 1.535(10) .
C41B H41C 0.9700 .
C41B H41D 0.9700 .
C42B C43B 1.606(10) .
C42B H42C 0.9700 .
C42B H42D 0.9700 .
C39B H39B 0.9300 .
C44B C45B 1.473(10) .
C44B C43B 1.528(10) .
C44B H44C 0.9700 .
C44B H44D 0.9700 .
C43B H43C 0.9700 .
C43B H43D 0.9700 .
C45B C46B 1.542(10) .
C45B H45B 0.9700 .
C45B H45C 0.9700 .
C46B H46G 0.9600 .
C46B H46D 0.9600 .
C46B H46E 0.9600 .

loop_
_geom_torsion_atom_site_label_1
_geom_torsion_atom_site_label_2
_geom_torsion_atom_site_label_3
_geom_torsion_atom_site_label_4
_geom_torsion
_geom_torsion_site_symmetry_1
_geom_torsion_site_symmetry_4
O4 Pr2 Cl1 Pr1 -24.06(7) . .
O11 Pr2 Cl1 Pr1 82.9(2) 4_565 .
O10 Pr2 Cl1 Pr1 130.30(7) 3 .
O8 Pr2 Cl1 Pr1 52.27(6) 4_565 .
O9 Pr2 Cl1 Pr1 -88.93(8) . .
O12 Pr2 Cl1 Pr1 -140.85(9) 2_545 .
O11 Pr2 Cl1 Pr1 -165.82(6) 2_545 .
C36 Pr2 Cl1 Pr1 -151.46(8) 2_545 .
O7 Pr1 Cl1 Pr2 -40.17(7) 4_565 .
O5 Pr1 Cl1 Pr2 113.67(9) 4_566 .
O1 Pr1 Cl1 Pr2 -48.91(18) . .
O6 Pr1 Cl1 Pr2 -115.90(8) 2_644 .
O3 Pr1 Cl1 Pr2 43.44(8) . .
O2 Pr1 Cl1 Pr2 167.53(8) 3_655 .
O7 Pr1 O1 C1 -154.1(5) 4_565 .
O5 Pr1 O1 C1 49.1(4) 4_566 .
O6 Pr1 O1 C1 -76.9(4) 2_644 .
O3 Pr1 O1 C1 124.7(4) . .
O2 Pr1 O1 C1 -9.3(5) 3_655 .
Cl1 Pr1 O1 C1 -145.5(4) . .
O7 Pr1 O3 C13 29.4(4) 4_565 .
O5 Pr1 O3 C13 -174.4(4) 4_566 .
O1 Pr1 O3 C13 109.5(4) . .
O6 Pr1 O3 C13 26.9(6) 2_644 .
O2 Pr1 O3 C13 -113.6(4) 3_655 .
Cl1 Pr1 O3 C13 -47.1(4) . .
O11 Pr2 O4 C13 157.1(4) 4_565 .
O10 Pr2 O4 C13 -115.5(4) 3 .
O8 Pr2 O4 C13 -125.4(4) 4_565 .
O9 Pr2 O4 C13 87.4(4) . .
O12 Pr2 O4 C13 24.3(4) 2_545 .
Cl1 Pr2 O4 C13 -40.9(4) . .
O11 Pr2 O4 C13 74.0(4) 2_545 .
C36 Pr2 O4 C13 45.3(4) 2_545 .
O4 Pr2 O9 C25 127.0(4) . .
O11 Pr2 O9 C25 19.6(4) 4_565 .
O10 Pr2 O9 C25 -39.7(4) 3 .
O8 Pr2 O9 C25 78.9(4) 4_565 .
O12 Pr2 O9 C25 -112.4(4) 2_545 .
Cl1 Pr2 O9 C25 -163.1(3) . .
O11 Pr2 O9 C25 -62.2(4) 2_545 .
C36 Pr2 O9 C25 -88.4(4) 2_545 .
Pr1 O1 C1 O2 -5.3(7) . .
Pr1 O1 C1 C2 171.4(3) . .
Pr1 O2 C1 O1 22.8(8) 3_655 .
Pr1 O2 C1 C2 -153.9(3) 3_655 .
O1 C1 C2 C3 -40.6(5) . .
O2 C1 C2 C3 136.4(4) . .
O1 C1 C2 C7 139.6(4) . .
O2 C1 C2 C7 -43.4(5) . .
C7 C2 C3 C4 1.5(6) . .
C1 C2 C3 C4 -178.3(3) . .
C2 C3 C4 C5 0.2(6) . .
C3 C4 C5 C6 -2.7(6) . .
C3 C4 C5 C12 175.3(4) . .
C4 C5 C6 C11 -174.6(3) . .
C12 C5 C6 C11 7.6(6) . .
C4 C5 C6 C7 3.5(5) . .
C12 C5 C6 C7 -174.4(3) . .
C3 C2 C7 C8 178.0(4) . .
C1 C2 C7 C8 -2.2(6) . .
C3 C2 C7 C6 -0.6(5) . .
C1 C2 C7 C6 179.2(3) . .
C11 C6 C7 C8 -2.4(5) . .
C5 C6 C7 C8 179.5(3) . .
C11 C6 C7 C2 176.3(3) . .
C5 C6 C7 C2 -1.9(5) . .
C2 C7 C8 C9 -176.7(4) . .
C6 C7 C8 C9 1.9(6) . .
C7 C8 C9 C10 -0.1(6) . .
C8 C9 C10 C11 -1.3(7) . .
C9 C10 C11 C6 0.7(6) . .
C5 C6 C11 C10 179.2(4) . .
C7 C6 C11 C10 1.1(6) . .
Pr1 O5 C12 O6 28.6(14) 4_565 .
Pr1 O5 C12 C5 -148.8(10) 4_565 .
Pr1 O6 C12 O5 1.3(6) 2_654 .
Pr1 O6 C12 C5 178.7(2) 2_654 .
C4 C5 C12 O5 35.5(5) . .
C6 C5 C12 O5 -146.6(4) . .
C4 C5 C12 O6 -142.0(4) . .
C6 C5 C12 O6 35.9(5) . .
Pr2 O4 C13 O3 66.2(6) . .
Pr2 O4 C13 C14 -110.9(4) . .
Pr1 O3 C13 O4 3.3(7) . .
Pr1 O3 C13 C14 -179.5(2) . .
O4 C13 C14 C15 143.9(4) . .
O3 C13 C14 C15 -33.4(5) . .
O4 C13 C14 C19 -34.1(5) . .
O3 C13 C14 C19 148.5(4) . .
C19 C14 C15 C16 1.4(6) . .
C13 C14 C15 C16 -176.7(3) . .
C14 C15 C16 C17 0.9(6) . .
C15 C16 C17 C18 -1.6(6) . .
C15 C16 C17 C24 -179.8(3) . .
C16 C17 C18 C23 -178.1(3) . .
C24 C17 C18 C23 0.0(5) . .
C16 C17 C18 C19 -0.1(5) . .
C24 C17 C18 C19 177.9(3) . .
C15 C14 C19 C20 175.1(4) . .
C13 C14 C19 C20 -6.9(5) . .
C15 C14 C19 C18 -3.0(5) . .
C13 C14 C19 C18 175.0(3) . .
C23 C18 C19 C20 2.2(5) . .
C17 C18 C19 C20 -175.8(3) . .
C23 C18 C19 C14 -179.6(3) . .
C17 C18 C19 C14 2.4(5) . .
C14 C19 C20 C21 -179.4(3) . .
C18 C19 C20 C21 -1.3(5) . .
C19 C20 C21 C22 -0.3(6) . .
C20 C21 C22 C23 1.0(6) . .
C21 C22 C23 C18 0.1(6) . .
C17 C18 C23 C22 176.3(4) . .
C19 C18 C23 C22 -1.7(5) . .
Pr1 O7 C24 O8 8.8(11) 4_566 .
Pr1 O7 C24 C17 -169.2(7) 4_566 .
Pr2 O8 C24 O7 -29.9(5) 4_566 .
Pr2 O8 C24 C17 148.0(2) 4_566 .
C16 C17 C24 O7 32.8(5) . .
C18 C17 C24 O7 -145.3(3) . .
C16 C17 C24 O8 -145.3(4) . .
C18 C17 C24 O8 36.6(5) . .
Pr2 O9 C25 O10 26.8(7) . .
Pr2 O9 C25 C26 -154.9(3) . .
Pr2 O10 C25 O9 3.3(7) 3 .
Pr2 O10 C25 C26 -175.0(3) 3 .
O9 C25 C26 C27 -49.6(5) . .
O10 C25 C26 C27 128.8(4) . .
O9 C25 C26 C31 135.8(4) . .
O10 C25 C26 C31 -45.7(5) . .
C31 C26 C27 C28 5.7(6) . .
C25 C26 C27 C28 -168.9(4) . .
C26 C27 C28 C29 0.9(6) . .
C27 C28 C29 C30 -7.4(6) . .
C27 C28 C29 C36 168.1(4) . .
C28 C29 C30 C31 7.2(5) . .
C36 C29 C30 C31 -168.2(3) . .
C28 C29 C30 C35 -170.3(4) . .
C36 C29 C30 C35 14.3(5) . .
C35 C30 C31 C26 176.9(3) . .
C29 C30 C31 C26 -0.6(5) . .
C35 C30 C31 C32 -0.7(5) . .
C29 C30 C31 C32 -178.3(3) . .
C27 C26 C31 C30 -5.7(5) . .
C25 C26 C31 C30 168.8(3) . .
C27 C26 C31 C32 171.8(4) . .
C25 C26 C31 C32 -13.7(5) . .
C30 C31 C32 C33 1.0(6) . .
C26 C31 C32 C33 -176.6(4) . .
C31 C32 C33 C34 -0.3(7) . .
C32 C33 C34 C35 -0.6(8) . .
C33 C34 C35 C30 0.8(7) . .
C31 C30 C35 C34 -0.2(6) . .
C29 C30 C35 C34 177.3(4) . .
Pr2 O12 C36 O11 9.4(5) 2 .
Pr2 O12 C36 C29 -175.1(3) 2 .
Pr2 O11 C36 O12 -122.1(6) 4_566 .
Pr2 O11 C36 O12 -7.7(4) 2 .
Pr2 O11 C36 C29 62.5(9) 4_566 .
Pr2 O11 C36 C29 176.9(3) 2 .
Pr2 O11 C36 Pr2 -114.4(7) 4_566 2
C28 C29 C36 O12 -133.9(4) . .
C30 C29 C36 O12 41.5(5) . .
C28 C29 C36 O11 41.6(5) . .
C30 C29 C36 O11 -142.9(4) . .
C28 C29 C36 Pr2 -153.5(11) . 2
C30 C29 C36 Pr2 21.9(15) . 2
C39A N1A C37A C38A 7.5(17) . .
C40A N1A C37A C38A 176.9(12) . .
C39A N2A C38A C37A -9(2) . .
C41A N2A C38A C37A 177.0(14) . .
N1A C37A C38A N2A 1.0(15) . .
C37A N1A C39A N2A -13(2) . .
C40A N1A C39A N2A 177.3(15) . .
C38A N2A C39A N1A 14(2) . .
C41A N2A C39A N1A -171.9(14) . .
C38A N2A C41A C42A -11(2) . .
C39A N2A C41A C42A 176.0(19) . .
N2A C41A C42A C43A -76.2(14) . .
C44A C43A C42A C41A -165.9(10) . .
C42A C43A C44A C45A -91.1(14) . .
C43A C44A C45A C46A -124.0(15) . .
C39B N1B C37B C38B -11(3) . .
C40B N1B C37B C38B 176(2) . .
C39B N2B C38B C37B 9(3) . .
C41B N2B C38B C37B -178(2) . .
N1B C37B C38B N2B 1(2) . .
C38B N2B C41B C42B -87(3) . .
C39B N2B C41B C42B 85(3) . .
N2B C41B C42B C43B 89.6(19) . .
C37B N1B C39B N2B 17(3) . .
C40B N1B C39B N2B -169(2) . .
C38B N2B C39B N1B -17(4) . .
C41B N2B C39B N1B 170(2) . .
C45B C44B C43B C42B -165(2) . .
C41B C42B C43B C44B -151.7(16) . .
C43B C44B C45B C46B 15(4) . .
